data_7038277
loop_
_publ_author_name
'de Campos, Nath\'alia R'
'Ribeiro, Marcos A.'
'Oliveira, Willian X. C.'
'Reis, Daniella O.'
'Stumpf, Humberto O.'
'Doriguetto, Ant\^onio C'
'Machado, Fl\'avia C'
'Pinheiro, Carlos B.'
'Lloret, Francesc'
'Julve, Miguel'
'Cano, Joan'
'Marinho, Maria V.'

_publ_section_title
;
 Magneto-structural versatility of copper(ii)-3-phenylpropionate
 coordination polymers with N-donor coligands.
;
_journal_issue 1
_journal_name_full 'Dalton transactions (Cambridge, England : 2003)'
_journal_page_first 172
_journal_page_last 189
_journal_paper_doi 10.1039/c5dt03401a
_journal_volume 45
_journal_year 2015
_chemical_formula_moiety 'C28 H27 Cu N2 O5 S, 1(O)'
_chemical_formula_sum 'C28 H27 Cu N2 O6 S'
_chemical_formula_weight 583.11
_space_group_crystal_system monoclinic
_space_group_IT_number 15
_space_group_name_Hall '-I 2ya'
_space_group_name_H-M_alt 'I 1 2/a 1'
_symmetry_space_group_name_Hall '-I 2ya'
_symmetry_space_group_name_H-M 'I 1 2/a 1'
_atom_sites_solution_hydrogens mixed
_audit_creation_method SHELXL-2014/7
_audit_update_record
;
2015-10-14 deposited with the CCDC.
2015-11-20 downloaded from the CCDC.
;
_cell_angle_alpha 90
_cell_angle_beta 106.501(3)
_cell_angle_gamma 90
_cell_formula_units_Z 8
_cell_length_a 23.9841(6)
_cell_length_b 5.88310(10)
_cell_length_c 41.7264(13)
_cell_measurement_reflns_used 7885
_cell_measurement_temperature 250(2)
_cell_measurement_theta_max 66.4420
_cell_measurement_theta_min 3.8180
_cell_volume 5645.1(3)
_computing_cell_refinement
;
CrysAlisPro, Agilent Technologies,
Version 1.171.36.32 (release 02-08-2013 CrysAlis171 .NET)
(compiled Aug  2 2013,16:46:58)
;
_computing_data_collection
;
CrysAlisPro, Agilent Technologies,
Version 1.171.36.32 (release 02-08-2013 CrysAlis171 .NET)
(compiled Aug  2 2013,16:46:58)
;
_computing_data_reduction
;
CrysAlisPro, Agilent Technologies,
Version 1.171.36.32 (release 02-08-2013 CrysAlis171 .NET)
(compiled Aug  2 2013,16:46:58)
;
_computing_molecular_graphics 'SXGraph in WINGX (Farrugia, 1999)'
_computing_publication_material 'publCIF (Westrip, 2010)'
_computing_structure_refinement 'SHELXL-2014/7 (Sheldrick, 2014)'
_computing_structure_solution 'SuperFlip (Palatinus & Chapius, 2007)'
_diffrn_ambient_temperature 250(2)
_diffrn_detector_area_resol_mean 10.4186
_diffrn_measured_fraction_theta_full 0.992
_diffrn_measured_fraction_theta_max 0.992
_diffrn_measurement_device_type 'Xcalibur, Atlas, Gemini ultra'
_diffrn_measurement_method '\w scans'
_diffrn_radiation_type CuK\a
_diffrn_radiation_wavelength 1.54184
_diffrn_reflns_av_R_equivalents 0.0475
_diffrn_reflns_av_unetI/netI 0.0288
_diffrn_reflns_laue_measured_fraction_full 0.992
_diffrn_reflns_laue_measured_fraction_max 0.992
_diffrn_reflns_limit_h_max 28
_diffrn_reflns_limit_h_min -28
_diffrn_reflns_limit_k_max 6
_diffrn_reflns_limit_k_min -4
_diffrn_reflns_limit_l_max 48
_diffrn_reflns_limit_l_min -49
_diffrn_reflns_number 19345
_diffrn_reflns_point_group_measured_fraction_full 0.992
_diffrn_reflns_point_group_measured_fraction_max 0.992
_diffrn_reflns_theta_full 66.601
_diffrn_reflns_theta_max 66.601
_diffrn_reflns_theta_min 3.844
_diffrn_source 'Enhance Ultra (Cu) X-ray Source'
_exptl_absorpt_coefficient_mu 2.146
_exptl_absorpt_correction_T_max 0.951
_exptl_absorpt_correction_T_min 0.560
_exptl_absorpt_correction_type analytical
_exptl_absorpt_process_details
;
2015-06-30 # Formatted by publCIF
 
;
_exptl_crystal_colour 'light blue'
_exptl_crystal_density_diffrn 1.372
_exptl_crystal_description prism
_exptl_crystal_F_000 2416
_exptl_crystal_size_max 0.5229
_exptl_crystal_size_mid 0.1314
_exptl_crystal_size_min 0.0215
_refine_diff_density_max 1.078
_refine_diff_density_min -0.787
_refine_diff_density_rms 0.114
_refine_ls_extinction_method none
_refine_ls_goodness_of_fit_ref 1.053
_refine_ls_hydrogen_treatment constr
_refine_ls_matrix_type full
_refine_ls_number_parameters 344
_refine_ls_number_reflns 4922
_refine_ls_number_restraints 282
_refine_ls_restrained_S_all 1.056
_refine_ls_R_factor_all 0.0818
_refine_ls_R_factor_gt 0.0743
_refine_ls_shift/su_max 0.002
_refine_ls_shift/su_mean 0.000
_refine_ls_structure_factor_coef Fsqd
_refine_ls_weighting_details 'w=1/[\s^2^(Fo^2^)+(0.1478P)^2^+15.7126P] where P=(Fo^2^+2Fc^2^)/3'
_refine_ls_weighting_scheme calc
_refine_ls_wR_factor_gt 0.2203
_refine_ls_wR_factor_ref 0.2323
_reflns_Friedel_coverage 0.000
_reflns_number_gt 4232
_reflns_number_total 4922
_reflns_threshold_expression 'I > 2\s(I)'
_cod_data_source_file c5dt03401a2.cif
_cod_data_source_block shelx
_cod_database_code 7038277
_shelx_shelxl_version_number 2014/7
_shelx_space_group_comment
;
The symmetry employed for this shelxl refinement is uniquely defined
by the following loop, which should always be used as a source of
symmetry information in preference to the above space-group names.
They are only intended as comments.
;

loop_
_space_group_symop_operation_xyz
'x, y, z'
'-x+1/2, y, -z'
'x+1/2, y+1/2, z+1/2'
'-x+1, y+1/2, -z+1/2'
'-x, -y, -z'
'x-1/2, -y, z'
'-x+1/2, -y+1/2, -z+1/2'
'x, -y+1/2, z+1/2'

loop_
_atom_site_label
_atom_site_type_symbol
_atom_site_fract_x
_atom_site_fract_y
_atom_site_fract_z
_atom_site_U_iso_or_equiv
_atom_site_adp_type
_atom_site_occupancy
_atom_site_site_symmetry_order
_atom_site_calc_flag
_atom_site_refinement_flags_posn
_atom_site_refinement_flags_adp
_atom_site_refinement_flags_occupancy
_atom_site_disorder_assembly
_atom_site_disorder_group
Cu1 Cu 0.2500 0.82326(12) 0.5000 0.0355(3) Uani 1 2 d S TU P . .
Cu2 Cu 0.2500 0.2500 0.2500 0.0695(4) Uani 1 2 d S U P . .
S1 S 0.10863(7) 0.7879(3) 0.34017(3) 0.0879(6) Uani 1 1 d . U . . .
O1 O 0.32401(11) 0.8201(5) 0.48934(7) 0.0447(6) Uani 1 1 d . U . . .
O2 O 0.34346(13) 0.4618(5) 0.50583(8) 0.0557(7) Uani 1 1 d . U . . .
O5 O 0.2500 1.2001(7) 0.5000 0.0625(13) Uani 1 2 d S TU P . .
H5A H 0.2150 1.2919 0.4822 0.094 Uiso 0.5 1 d R U P . .
H5B H 0.2865 1.2919 0.4953 0.094 Uiso 0.5 1 d R U P . .
N1 N 0.20786(13) 0.8006(5) 0.45044(8) 0.0395(7) Uani 1 1 d . U . . .
O3 O 0.29496(18) 0.0592(8) 0.28630(8) 0.0804(11) Uani 1 1 d . U . . .
N2 N 0.21037(16) 0.3999(8) 0.28152(8) 0.0570(9) Uani 1 1 d . U . . .
C1 C 0.35500(15) 0.6416(7) 0.49377(9) 0.0387(8) Uani 1 1 d . U . . .
O4 O 0.3588(2) 0.3171(8) 0.29342(12) 0.0971(14) Uani 1 1 d . U . . .
C13 C 0.21962(18) 0.6380(7) 0.43053(10) 0.0453(9) Uani 1 1 d . U . . .
H13 H 0.2481 0.5286 0.4401 0.054 Uiso 1 1 calc R U . . .
C9 C 0.16726(17) 0.9524(7) 0.43663(10) 0.0477(9) Uani 1 1 d . U . . .
H9 H 0.1579 1.0643 0.4503 0.057 Uiso 1 1 calc R U . . .
C4 C 0.3406(2) 0.2014(7) 0.43302(13) 0.0554(10) Uani 1 1 d . U . . .
H4 H 0.3418 0.1154 0.4522 0.066 Uiso 1 1 calc R U . . .
C10 C 0.13809(18) 0.9528(8) 0.40286(10) 0.0521(10) Uani 1 1 d . U . . .
H10 H 0.1101 1.0651 0.3939 0.062 Uiso 1 1 calc R U . . .
C2 C 0.41075(16) 0.6583(7) 0.48356(12) 0.0498(10) Uani 1 1 d . U . . .
H2A H 0.4431 0.6935 0.5033 0.060 Uiso 1 1 calc R U . . .
H2B H 0.4073 0.7834 0.4676 0.060 Uiso 1 1 calc R U . . .
C12 C 0.19192(19) 0.6252(8) 0.39705(11) 0.0536(10) Uani 1 1 d . U . . .
H12 H 0.2009 0.5079 0.3841 0.064 Uiso 1 1 calc R U . . .
C30 C 0.37913(17) 0.3809(7) 0.43521(11) 0.0472(9) Uani 1 1 d . U . . .
C11 C 0.15042(18) 0.7869(8) 0.38248(11) 0.0496(10) Uani 1 1 d . U . . .
C19 C 0.3438(3) 0.1356(9) 0.30064(11) 0.0621(12) Uani 1 1 d . U . . .
C28 C 0.4744(2) -0.0731(8) 0.37340(12) 0.0573(10) Uani 1 1 d . U . . .
C20 C 0.3816(2) -0.0155(8) 0.32865(11) 0.0561(11) Uani 1 1 d . U . . .
H20A H 0.3607 -0.0409 0.3454 0.067 Uiso 1 1 calc R U . . .
H20B H 0.3867 -0.1637 0.3191 0.067 Uiso 1 1 calc R U . . .
C5 C 0.3004(2) 0.1474(8) 0.40264(14) 0.0625(11) Uani 1 1 d . U . . .
H5 H 0.2748 0.0246 0.4014 0.075 Uiso 1 1 calc R U . . .
C3 C 0.42429(18) 0.4383(8) 0.46767(12) 0.0559(10) Uani 1 1 d . U . . .
H3A H 0.4623 0.4530 0.4635 0.067 Uiso 1 1 calc R U . . .
H3B H 0.4268 0.3128 0.4835 0.067 Uiso 1 1 calc R U . . .
C14 C 0.1512(2) 0.6268(10) 0.31967(10) 0.0624(12) Uani 1 1 d . U . . .
C8 C 0.3755(2) 0.5056(8) 0.40644(12) 0.0564(10) Uani 1 1 d . U . . .
H8 H 0.4008 0.6291 0.4073 0.068 Uiso 1 1 calc R U . . .
C7 C 0.3352(2) 0.4504(9) 0.37641(12) 0.0639(12) Uani 1 1 d . U . . .
H7 H 0.3336 0.5362 0.3572 0.077 Uiso 1 1 calc R U . . .
C23 C 0.4848(2) -0.0008(9) 0.40571(13) 0.0662(12) Uani 1 1 d . U . . .
H23 H 0.4689 0.1377 0.4102 0.079 Uiso 1 1 calc R U . . .
C6 C 0.2978(2) 0.2721(9) 0.37456(14) 0.0633(12) Uani 1 1 d . U . . .
H6 H 0.2705 0.2355 0.3542 0.076 Uiso 1 1 calc R U . . .
C25 C 0.5410(2) -0.3322(10) 0.42586(16) 0.0755(14) Uani 1 1 d . U . . .
H25 H 0.5642 -0.4183 0.4437 0.091 Uiso 1 1 calc R U . . .
C24 C 0.5182(2) -0.1291(12) 0.43163(14) 0.0762(14) Uani 1 1 d . U . . .
H24 H 0.5254 -0.0760 0.4537 0.091 Uiso 1 1 calc R U . . .
C27 C 0.4962(2) -0.2800(9) 0.36750(15) 0.0642(12) Uani 1 1 d . U . . .
H27 H 0.4884 -0.3351 0.3455 0.077 Uiso 1 1 calc R U . . .
C26 C 0.5297(2) -0.4076(9) 0.39398(15) 0.0707(13) Uani 1 1 d . U . . .
H26 H 0.5448 -0.5483 0.3897 0.085 Uiso 1 1 calc R U . . .
C15 C 0.1322(3) 0.4265(13) 0.30576(15) 0.0866(18) Uani 1 1 d . U . . .
H15 H 0.0986 0.3600 0.3090 0.104 Uiso 1 1 calc R U . . .
C21 C 0.4400(2) 0.0805(10) 0.34561(15) 0.0765(15) Uani 1 1 d . U . . .
H21A H 0.4354 0.2299 0.3549 0.092 Uiso 1 1 calc R U . . .
H21B H 0.4617 0.1014 0.3291 0.092 Uiso 1 1 calc R U . . .
C16 C 0.1624(3) 0.3186(13) 0.28663(18) 0.094(2) Uani 1 1 d . U . . .
H16 H 0.1480 0.1791 0.2766 0.113 Uiso 1 1 calc R U . . .
C17 C 0.2296(2) 0.5897(13) 0.2956(2) 0.094(2) Uani 1 1 d . U . . .
H17 H 0.2643 0.6492 0.2927 0.112 Uiso 1 1 calc R U . . .
C18 C 0.2014(3) 0.7092(13) 0.3147(2) 0.100(2) Uani 1 1 d . U . . .
H18 H 0.2167 0.8483 0.3244 0.120 Uiso 1 1 calc R U . . .
O6 O 0.3163(4) 0.6147(17) 0.2572(2) 0.094(2) Uiso 0.5 1 d . . P . .
O7 O 0.0013(9) 0.053(4) 0.2554(5) 0.200 Uiso 0.493(13) 1 d . U P A 1
O8 O -0.0094(9) 0.292(4) 0.2508(6) 0.200 Uiso 0.507(13) 1 d . U P A 2

loop_
_atom_site_aniso_label
_atom_site_aniso_U_11
_atom_site_aniso_U_22
_atom_site_aniso_U_33
_atom_site_aniso_U_23
_atom_site_aniso_U_13
_atom_site_aniso_U_12
Cu1 0.0328(4) 0.0398(5) 0.0358(4) 0.000 0.0126(3) 0.000
Cu2 0.0508(6) 0.1305(10) 0.0266(5) 0.0148(5) 0.0099(4) 0.0306(6)
S1 0.0722(9) 0.1303(14) 0.0469(7) -0.0180(7) -0.0063(6) 0.0505(9)
O1 0.0401(14) 0.0510(15) 0.0471(15) 0.0151(11) 0.0189(11) 0.0109(11)
O2 0.0516(16) 0.0444(15) 0.077(2) 0.0062(14) 0.0276(15) -0.0021(12)
O5 0.043(2) 0.036(2) 0.109(4) 0.000 0.023(2) 0.000
N1 0.0358(15) 0.0433(16) 0.0422(16) 0.0009(12) 0.0157(13) 0.0044(12)
O3 0.085(2) 0.112(3) 0.0365(16) 0.0129(18) 0.0046(16) 0.033(2)
N2 0.0535(19) 0.085(3) 0.0292(15) 0.0071(16) 0.0073(14) 0.0107(18)
C1 0.0302(16) 0.0454(19) 0.0401(18) 0.0005(15) 0.0093(14) -0.0008(14)
O4 0.136(4) 0.083(3) 0.078(3) 0.019(2) 0.039(3) 0.008(2)
C13 0.047(2) 0.045(2) 0.0435(19) -0.0002(16) 0.0116(16) 0.0105(16)
C9 0.044(2) 0.054(2) 0.0462(19) -0.0063(17) 0.0131(16) 0.0128(17)
C4 0.062(2) 0.046(2) 0.068(3) 0.0162(18) 0.035(2) 0.0098(18)
C10 0.043(2) 0.063(3) 0.047(2) -0.0015(18) 0.0083(16) 0.0188(19)
C2 0.0296(17) 0.056(2) 0.064(3) 0.0089(19) 0.0146(17) 0.0027(15)
C12 0.054(2) 0.057(2) 0.046(2) -0.0085(18) 0.0083(18) 0.0160(19)
C30 0.0437(19) 0.047(2) 0.058(2) 0.0119(17) 0.0260(17) 0.0161(16)
C11 0.044(2) 0.063(2) 0.042(2) -0.0012(17) 0.0116(16) 0.0117(18)
C19 0.082(3) 0.066(3) 0.041(2) 0.010(2) 0.022(2) 0.027(2)
C28 0.051(2) 0.057(2) 0.061(2) 0.0067(19) 0.0106(19) 0.0011(19)
C20 0.064(3) 0.051(2) 0.050(2) 0.0079(18) 0.0120(19) 0.0030(19)
C5 0.064(3) 0.052(2) 0.079(3) 0.000(2) 0.032(2) -0.003(2)
C3 0.044(2) 0.064(3) 0.065(2) 0.015(2) 0.0241(18) 0.0201(19)
C14 0.058(2) 0.088(3) 0.033(2) -0.001(2) 0.0005(18) 0.021(2)
C8 0.055(2) 0.055(2) 0.066(2) 0.0147(19) 0.0294(19) 0.0012(19)
C7 0.073(3) 0.065(3) 0.056(2) 0.015(2) 0.023(2) 0.002(2)
C23 0.076(3) 0.058(3) 0.070(3) -0.003(2) 0.029(2) -0.008(2)
C6 0.067(3) 0.064(3) 0.064(3) -0.002(2) 0.026(2) 0.005(2)
C25 0.048(3) 0.086(3) 0.080(3) 0.031(3) -0.002(2) -0.014(2)
C24 0.071(3) 0.094(3) 0.060(3) 0.004(2) 0.014(2) -0.031(3)
C27 0.054(3) 0.063(3) 0.070(3) -0.006(2) 0.009(2) 0.001(2)
C26 0.050(2) 0.056(3) 0.102(3) 0.012(2) 0.015(2) 0.001(2)
C15 0.092(4) 0.103(4) 0.084(4) -0.024(3) 0.057(3) -0.015(3)
C21 0.066(3) 0.070(3) 0.084(3) 0.020(3) 0.007(2) -0.008(2)
C16 0.086(4) 0.118(5) 0.094(4) -0.048(4) 0.052(3) -0.028(3)
C17 0.052(3) 0.095(4) 0.136(5) -0.031(4) 0.029(3) 0.003(3)
C18 0.059(3) 0.099(4) 0.138(6) -0.049(4) 0.022(3) 0.005(3)

loop_
_atom_type_symbol
_atom_type_description
_atom_type_scat_dispersion_real
_atom_type_scat_dispersion_imag
_atom_type_scat_source
C C 0.0181 0.0091 'International Tables Vol C Tables 4.2.6.8 and 6.1.1.4'
H H 0.0000 0.0000 'International Tables Vol C Tables 4.2.6.8 and 6.1.1.4'
Cu Cu -1.9646 0.5888 'International Tables Vol C Tables 4.2.6.8 and 6.1.1.4'
N N 0.0311 0.0180 'International Tables Vol C Tables 4.2.6.8 and 6.1.1.4'
O O 0.0492 0.0322 'International Tables Vol C Tables 4.2.6.8 and 6.1.1.4'
S S 0.3331 0.5567 'International Tables Vol C Tables 4.2.6.8 and 6.1.1.4'

loop_
_geom_angle_atom_site_label_1
_geom_angle_atom_site_label_2
_geom_angle_atom_site_label_3
_geom_angle
_geom_angle_site_symmetry_1
_geom_angle_site_symmetry_3
O1 Cu1 O1 178.89(17) . 2_556
O1 Cu1 N1 89.37(12) . .
O1 Cu1 N1 90.56(12) 2_556 .
O1 Cu1 N1 90.56(12) . 2_556
O1 Cu1 N1 89.36(12) 2_556 2_556
N1 Cu1 N1 172.47(18) . 2_556
O1 Cu1 O5 90.55(8) . .
O1 Cu1 O5 90.55(8) 2_556 .
N1 Cu1 O5 93.76(9) . .
N1 Cu1 O5 93.76(9) 2_556 .
O3 Cu2 O3 180.0 . 7
O3 Cu2 N2 89.75(15) . 7
O3 Cu2 N2 90.25(15) 7 7
O3 Cu2 N2 90.24(15) . .
O3 Cu2 N2 89.76(15) 7 .
N2 Cu2 N2 180.0 7 .
C11 S1 C14 103.8(2) . .
C1 O1 Cu1 120.6(2) . .
Cu1 O5 H5A 119.7 . .
Cu1 O5 H5B 119.6 . .
H5A O5 H5B 97.7 . .
C9 N1 C13 117.8(3) . .
C9 N1 Cu1 119.3(3) . .
C13 N1 Cu1 122.9(3) . .
C19 O3 Cu2 113.9(4) . .
C17 N2 C16 117.4(5) . .
C17 N2 Cu2 119.9(4) . .
C16 N2 Cu2 122.5(4) . .
O2 C1 O1 125.3(3) . .
O2 C1 C2 119.1(3) . .
O1 C1 C2 115.6(3) . .
N1 C13 C12 122.8(4) . .
N1 C13 H13 118.6 . .
C12 C13 H13 118.6 . .
N1 C9 C10 122.7(4) . .
N1 C9 H9 118.6 . .
C10 C9 H9 118.6 . .
C30 C4 C5 120.6(4) . .
C30 C4 H4 119.7 . .
C5 C4 H4 119.7 . .
C11 C10 C9 119.4(4) . .
C11 C10 H10 120.3 . .
C9 C10 H10 120.3 . .
C1 C2 C3 112.3(3) . .
C1 C2 H2A 109.1 . .
C3 C2 H2A 109.1 . .
C1 C2 H2B 109.1 . .
C3 C2 H2B 109.1 . .
H2A C2 H2B 107.9 . .
C13 C12 C11 119.3(4) . .
C13 C12 H12 120.3 . .
C11 C12 H12 120.3 . .
C4 C30 C8 117.9(4) . .
C4 C30 C3 121.5(4) . .
C8 C30 C3 120.6(4) . .
C10 C11 C12 117.9(4) . .
C10 C11 S1 117.0(3) . .
C12 C11 S1 125.0(3) . .
O4 C19 O3 121.0(5) . .
O4 C19 C20 123.5(6) . .
O3 C19 C20 115.4(5) . .
C23 C28 C27 118.7(5) . .
C23 C28 C21 118.4(5) . .
C27 C28 C21 122.9(5) . .
C21 C20 C19 114.4(4) . .
C21 C20 H20A 108.7 . .
C19 C20 H20A 108.7 . .
C21 C20 H20B 108.7 . .
C19 C20 H20B 108.7 . .
H20A C20 H20B 107.6 . .
C6 C5 C4 120.5(5) . .
C6 C5 H5 119.8 . .
C4 C5 H5 119.8 . .
C30 C3 C2 113.0(3) . .
C30 C3 H3A 109.0 . .
C2 C3 H3A 109.0 . .
C30 C3 H3B 109.0 . .
C2 C3 H3B 109.0 . .
H3A C3 H3B 107.8 . .
C15 C14 C18 117.0(5) . .
C15 C14 S1 120.4(4) . .
C18 C14 S1 122.3(5) . .
C7 C8 C30 120.9(4) . .
C7 C8 H8 119.5 . .
C30 C8 H8 119.5 . .
C6 C7 C8 120.6(5) . .
C6 C7 H7 119.7 . .
C8 C7 H7 119.7 . .
C28 C23 C24 120.5(5) . .
C28 C23 H23 119.8 . .
C24 C23 H23 119.8 . .
C7 C6 C5 119.5(5) . .
C7 C6 H6 120.2 . .
C5 C6 H6 120.2 . .
C26 C25 C24 118.8(5) . .
C26 C25 H25 120.6 . .
C24 C25 H25 120.6 . .
C25 C24 C23 121.1(6) . .
C25 C24 H24 119.5 . .
C23 C24 H24 119.5 . .
C28 C27 C26 120.0(5) . .
C28 C27 H27 120.0 . .
C26 C27 H27 120.0 . .
C25 C26 C27 120.9(5) . .
C25 C26 H26 119.6 . .
C27 C26 H26 119.6 . .
C14 C15 C16 119.2(6) . .
C14 C15 H15 120.4 . .
C16 C15 H15 120.4 . .
C20 C21 C28 111.8(4) . .
C20 C21 H21A 109.3 . .
C28 C21 H21A 109.3 . .
C20 C21 H21B 109.3 . .
C28 C21 H21B 109.3 . .
H21A C21 H21B 107.9 . .
N2 C16 C15 123.6(6) . .
N2 C16 H16 118.2 . .
C15 C16 H16 118.2 . .
N2 C17 C18 122.4(6) . .
N2 C17 H17 118.8 . .
C18 C17 H17 118.8 . .
C14 C18 C17 120.4(6) . .
C14 C18 H18 119.8 . .
C17 C18 H18 119.8 . .

loop_
_geom_bond_atom_site_label_1
_geom_bond_atom_site_label_2
_geom_bond_distance
_geom_bond_site_symmetry_2
Cu1 O1 1.949(3) .
Cu1 O1 1.949(3) 2_556
Cu1 N1 2.032(3) .
Cu1 N1 2.032(3) 2_556
Cu1 O5 2.217(4) .
Cu2 O3 1.947(3) .
Cu2 O3 1.947(3) 7
Cu2 N2 2.030(4) 7
Cu2 N2 2.030(4) .
S1 C11 1.765(4) .
S1 C14 1.781(5) .
O1 C1 1.269(5) .
O2 C1 1.236(5) .
O5 H5A 1.0919 .
O5 H5B 1.0923 .
N1 C9 1.326(5) .
N1 C13 1.348(5) .
O3 C19 1.238(7) .
N2 C17 1.284(8) .
N2 C16 1.318(7) .
C1 C2 1.518(5) .
O4 C19 1.193(7) .
C13 C12 1.368(6) .
C13 H13 0.9400 .
C9 C10 1.384(6) .
C9 H9 0.9400 .
C4 C30 1.388(6) .
C4 C5 1.395(7) .
C4 H4 0.9400 .
C10 C11 1.381(6) .
C10 H10 0.9400 .
C2 C3 1.531(6) .
C2 H2A 0.9800 .
C2 H2B 0.9800 .
C12 C11 1.386(6) .
C12 H12 0.9400 .
C30 C8 1.389(6) .
C30 C3 1.513(7) .
C19 C20 1.541(6) .
C28 C23 1.368(7) .
C28 C27 1.375(7) .
C28 C21 1.516(7) .
C20 C21 1.491(7) .
C20 H20A 0.9800 .
C20 H20B 0.9800 .
C5 C6 1.369(7) .
C5 H5 0.9400 .
C3 H3A 0.9800 .
C3 H3B 0.9800 .
C14 C15 1.335(9) .
C14 C18 1.366(9) .
C8 C7 1.386(7) .
C8 H8 0.9400 .
C7 C6 1.369(8) .
C7 H7 0.9400 .
C23 C24 1.375(8) .
C23 H23 0.9400 .
C6 H6 0.9400 .
C25 C26 1.355(9) .
C25 C24 1.364(9) .
C25 H25 0.9400 .
C24 H24 0.9400 .
C27 C26 1.388(7) .
C27 H27 0.9400 .
C26 H26 0.9400 .
C15 C16 1.376(8) .
C15 H15 0.9400 .
C21 H21A 0.9800 .
C21 H21B 0.9800 .
C16 H16 0.9400 .
C17 C18 1.379(9) .
C17 H17 0.9400 .
C18 H18 0.9400 .

loop_
_geom_torsion_atom_site_label_1
_geom_torsion_atom_site_label_2
_geom_torsion_atom_site_label_3
_geom_torsion_atom_site_label_4
_geom_torsion
Cu1 O1 C1 O2 -2.6(5)
Cu1 O1 C1 C2 178.2(3)
C9 N1 C13 C12 0.5(6)
Cu1 N1 C13 C12 -178.8(3)
C13 N1 C9 C10 -1.7(6)
Cu1 N1 C9 C10 177.7(3)
N1 C9 C10 C11 1.3(7)
O2 C1 C2 C3 38.5(5)
O1 C1 C2 C3 -142.3(4)
N1 C13 C12 C11 0.9(7)
C5 C4 C30 C8 0.9(6)
C5 C4 C30 C3 -178.3(4)
C9 C10 C11 C12 0.2(7)
C9 C10 C11 S1 176.4(4)
C13 C12 C11 C10 -1.2(7)
C13 C12 C11 S1 -177.1(4)
C14 S1 C11 C10 160.6(4)
C14 S1 C11 C12 -23.4(5)
Cu2 O3 C19 O4 4.2(6)
Cu2 O3 C19 C20 -177.7(3)
O4 C19 C20 C21 -1.8(7)
O3 C19 C20 C21 -179.8(5)
C30 C4 C5 C6 -0.6(7)
C4 C30 C3 C2 -108.5(4)
C8 C30 C3 C2 72.4(5)
C1 C2 C3 C30 63.9(5)
C11 S1 C14 C15 113.8(5)
C11 S1 C14 C18 -72.4(6)
C4 C30 C8 C7 -0.8(6)
C3 C30 C8 C7 178.4(4)
C30 C8 C7 C6 0.4(7)
C27 C28 C23 C24 2.3(7)
C21 C28 C23 C24 -176.7(5)
C8 C7 C6 C5 -0.1(8)
C4 C5 C6 C7 0.2(7)
C26 C25 C24 C23 -0.7(8)
C28 C23 C24 C25 -0.9(8)
C23 C28 C27 C26 -2.2(7)
C21 C28 C27 C26 176.8(5)
C24 C25 C26 C27 0.8(8)
C28 C27 C26 C25 0.6(8)
C18 C14 C15 C16 -2.0(10)
S1 C14 C15 C16 172.2(6)
C19 C20 C21 C28 178.6(4)
C23 C28 C21 C20 -111.0(6)
C27 C28 C21 C20 70.0(7)
C17 N2 C16 C15 0.6(11)
Cu2 N2 C16 C15 -174.7(6)
C14 C15 C16 N2 1.2(12)
C16 N2 C17 C18 -1.4(11)
Cu2 N2 C17 C18 173.9(6)
C15 C14 C18 C17 1.2(11)
S1 C14 C18 C17 -172.9(6)
N2 C17 C18 C14 0.6(13)
